data_7232052
loop_
_publ_author_name
'Vicatos, Alexios I.'
'Caira, Mino R.'

_publ_section_title
;
 A new polymorph of the common coformer isonicotinamide
;
_journal_issue 5
_journal_name_full CrystEngComm
_journal_page_first 843
_journal_paper_doi 10.1039/C8CE01588K
_journal_volume 21
_journal_year 2019
_chemical_formula_moiety 'C6 H6 N2 O'
_chemical_formula_sum 'C6 H6 N2 O'
_chemical_formula_weight 122.13
_chemical_melting_point 431
_chemical_name_common isonicotinamide
_chemical_name_systematic
;
4-pyridinecarboxamide
;
_space_group_crystal_system orthorhombic
_space_group_IT_number 29
_space_group_name_Hall 'P 2c -2ac'
_space_group_name_H-M_alt 'P c a 21'
_symmetry_space_group_name_Hall 'P 2c -2ac'
_symmetry_space_group_name_H-M 'P c a 21'
_atom_sites_solution_hydrogens geom
_atom_sites_solution_primary direct
_atom_sites_solution_secondary difmap
_audit_creation_method SHELXL-2014/7
_audit_update_record
;
2018-08-15 deposited with the CCDC.
2018-12-20 downloaded from the CCDC.
;
_cell_angle_alpha 90
_cell_angle_beta 90
_cell_angle_gamma 90
_cell_formula_units_Z 8
_cell_length_a 9.8880(12)
_cell_length_b 7.9929(9)
_cell_length_c 15.1620(18)
_cell_measurement_reflns_used 7227
_cell_measurement_temperature 173(2)
_cell_measurement_theta_max 27.80
_cell_measurement_theta_min 2.69
_cell_volume 1198.3(2)
_computing_cell_refinement 'Program SAINT, v8.34A, Bruker AXS'
_computing_data_collection 'Bruker 2013, APEX2, v2013.10-0.'
_computing_data_reduction 'Program SAINT, v8.34A, Bruker AXS'
_computing_molecular_graphics 'POV-Ray in interface X-Seed (LJ Barbour, 1999)'
_computing_publication_material 'PLATON (Spek, 1990)'
_computing_structure_refinement 'SHELXL-2014/7 (Sheldrick, 2014)'
_computing_structure_solution 'SHELXS (Sheldrick, 2012)'
_diffrn_ambient_temperature 173(2)
_diffrn_detector_area_resol_mean n/a
_diffrn_measured_fraction_theta_full 0.998
_diffrn_measured_fraction_theta_max 0.998
_diffrn_measurement_device_type 'Bruker Apex II Duo diffractometer'
_diffrn_measurement_method 'phi- and omega-scans of 0.50 deg.'
_diffrn_radiation_type MoK\a
_diffrn_radiation_wavelength 0.71073
_diffrn_reflns_av_R_equivalents 0.0464
_diffrn_reflns_av_unetI/netI 0.0254
_diffrn_reflns_Laue_measured_fraction_full 0.998
_diffrn_reflns_Laue_measured_fraction_max 0.998
_diffrn_reflns_limit_h_max 13
_diffrn_reflns_limit_h_min -13
_diffrn_reflns_limit_k_max 10
_diffrn_reflns_limit_k_min -10
_diffrn_reflns_limit_l_max 19
_diffrn_reflns_limit_l_min -19
_diffrn_reflns_number 22107
_diffrn_reflns_point_group_measured_fraction_full 0.999
_diffrn_reflns_point_group_measured_fraction_max 0.998
_diffrn_reflns_theta_full 25.242
_diffrn_reflns_theta_max 27.959
_diffrn_reflns_theta_min 2.548
_diffrn_source 'sealed tube'
_exptl_absorpt_coefficient_mu 0.096
_exptl_absorpt_correction_T_max 0.981
_exptl_absorpt_correction_T_min 0.862
_exptl_absorpt_correction_type multi-scan
_exptl_absorpt_process_details '(SADABS-2012/1, Bruker AXS)'
_exptl_crystal_colour colourless
_exptl_crystal_density_diffrn 1.354
_exptl_crystal_density_meas ?
_exptl_crystal_density_method none
_exptl_crystal_description block
_exptl_crystal_F_000 512
_exptl_crystal_recrystallization_method 'Re-crystallisation from solvent: chloroform'
_exptl_crystal_size_max 0.400
_exptl_crystal_size_mid 0.270
_exptl_crystal_size_min 0.200
_refine_diff_density_max 0.630
_refine_diff_density_min -0.234
_refine_diff_density_rms 0.075
_refine_ls_abs_structure_details
;
 The absolute structure could not be determined reliably due to the 
 absence of heavy atoms. Conflicting values for the Flack parameter
 resulted, viz. -0.261(999) by classical fit to all intensities and
 0.744(591) from Parsons' method determined using 1225 quotients 
 [(I+)-(I-)]/[(I+)+(I-)],(Parsons, Flack and Wagner, Acta Cryst. 
  B69 (2013) 249-259).
;
_refine_ls_extinction_method none
_refine_ls_goodness_of_fit_ref 1.035
_refine_ls_hydrogen_treatment constr
_refine_ls_matrix_type full
_refine_ls_number_parameters 163
_refine_ls_number_reflns 2870
_refine_ls_number_restraints 1
_refine_ls_restrained_S_all 1.035
_refine_ls_R_factor_all 0.0564
_refine_ls_R_factor_gt 0.0532
_refine_ls_shift/su_max 0.000
_refine_ls_shift/su_mean 0.000
_refine_ls_structure_factor_coef Fsqd
_refine_ls_weighting_details 'w=1/[\s^2^(Fo^2^)+(0.1094P)^2^+0.1804P] where P=(Fo^2^+2Fc^2^)/3'
_refine_ls_weighting_scheme calc
_refine_ls_wR_factor_gt 0.1414
_refine_ls_wR_factor_ref 0.1455
_reflns_Friedel_coverage 0.925
_reflns_Friedel_fraction_full 0.999
_reflns_Friedel_fraction_max 0.998
_reflns_number_gt 2666
_reflns_number_total 2870
_reflns_threshold_expression 'I > 2\s(I)'
_cod_data_source_file c8ce01588k2.cif
_cod_data_source_block ison2
_cod_depositor_comments
;
The following automatic conversions were performed:

'_chemical_melting_point' value '431 K' was changed to '431' - the
value should be numeric and without a unit designator.

'_exptl_crystal_density_meas' value 'not measured' was changed to '?'
- the value is perceived as not measured.

Automatic conversion script
Id: cif_fix_values 4973 2017-02-22 13:04:09Z antanas 

 Adding full bibliography for 7232052.cif.
;
_cod_database_code 7232052
_shelx_shelxl_version_number 2014/7
_shelx_space_group_comment
;
The symmetry employed for this shelxl refinement is uniquely defined
by the following loop, which should always be used as a source of
symmetry information in preference to the above space-group names.
They are only intended as comments.
;
_shelx_estimated_absorpt_t_min 0.962
_shelx_estimated_absorpt_t_max 0.981

loop_
_space_group_symop_operation_xyz
'x, y, z'
'-x, -y, z+1/2'
'-x+1/2, y, z+1/2'
'x+1/2, -y, z'

loop_
_atom_site_label
_atom_site_type_symbol
_atom_site_fract_x
_atom_site_fract_y
_atom_site_fract_z
_atom_site_U_iso_or_equiv
_atom_site_adp_type
_atom_site_occupancy
_atom_site_site_symmetry_order
_atom_site_calc_flag
_atom_site_refinement_flags_posn
_atom_site_refinement_flags_adp
N1A N 0.3796(3) 0.4536(3) 0.5113(2) 0.0297(6) Uani 1 1 d . .
N1B N 0.4060(3) 1.0462(3) 0.25297(19) 0.0289(6) Uani 1 1 d . .
C2A C 0.2764(3) 0.5195(3) 0.4668(2) 0.0290(6) Uani 1 1 d . .
H2A H 0.2161 0.4461 0.4372 0.035 Uiso 1 1 calc R U
C2B C 0.5095(3) 0.9811(4) 0.2981(2) 0.0295(6) Uani 1 1 d . .
H2B H 0.5695 1.0557 0.3273 0.035 Uiso 1 1 calc R U
C3A C 0.2528(3) 0.6904(3) 0.46170(18) 0.0241(5) Uani 1 1 d . .
H3A H 0.1770 0.7321 0.4300 0.029 Uiso 1 1 calc R U
C3B C 0.5342(3) 0.8108(3) 0.30472(19) 0.0252(6) Uani 1 1 d . .
H3B H 0.6098 0.7699 0.3368 0.030 Uiso 1 1 calc R U
C4A C 0.3408(2) 0.7994(3) 0.50330(16) 0.0196(5) Uani 1 1 d . .
C4B C 0.4453(2) 0.7013(3) 0.26306(15) 0.0181(5) Uani 1 1 d . .
C5A C 0.4488(3) 0.7318(3) 0.55005(19) 0.0229(5) Uani 1 1 d . .
H5A H 0.5109 0.8024 0.5801 0.027 Uiso 1 1 calc R U
C5B C 0.3382(3) 0.7667(3) 0.21579(19) 0.0233(5) Uani 1 1 d . .
H5B H 0.2761 0.6954 0.1862 0.028 Uiso 1 1 calc R U
C6A C 0.4641(3) 0.5594(3) 0.5520(2) 0.0265(6) Uani 1 1 d . .
H6A H 0.5383 0.5141 0.5838 0.032 Uiso 1 1 calc R U
C6B C 0.3237(3) 0.9399(3) 0.2126(2) 0.0282(6) Uani 1 1 d . .
H6B H 0.2504 0.9846 0.1796 0.034 Uiso 1 1 calc R U
C7A C 0.3146(3) 0.9844(3) 0.49890(18) 0.0222(5) Uani 1 1 d . .
C7B C 0.4724(3) 0.5152(3) 0.26915(18) 0.0218(5) Uani 1 1 d . .
O8A O 0.1991(2) 1.0371(3) 0.48602(16) 0.0318(5) Uani 1 1 d . .
O8B O 0.58733(18) 0.4626(2) 0.28113(15) 0.0293(5) Uani 1 1 d . .
N9A N 0.4198(2) 1.0848(3) 0.5114(2) 0.0286(6) Uani 1 1 d . .
H9A2 H 0.4087 1.1940 0.5107 0.034 Uiso 1 1 calc R U
H9A1 H 0.5007 1.0421 0.5204 0.034 Uiso 1 1 calc R U
N9B N 0.3652(2) 0.4154(3) 0.25864(17) 0.0260(5) Uani 1 1 d . .
H9B2 H 0.3753 0.3060 0.2602 0.031 Uiso 1 1 calc R U
H9B1 H 0.2845 0.4589 0.2502 0.031 Uiso 1 1 calc R U

loop_
_atom_site_aniso_label
_atom_site_aniso_U_11
_atom_site_aniso_U_22
_atom_site_aniso_U_33
_atom_site_aniso_U_23
_atom_site_aniso_U_13
_atom_site_aniso_U_12
N1A 0.0306(13) 0.0164(10) 0.0421(15) -0.0012(9) 0.0054(11) 0.0005(8)
N1B 0.0316(12) 0.0166(10) 0.0387(14) -0.0023(9) 0.0051(11) 0.0000(8)
C2A 0.0268(15) 0.0219(12) 0.0382(16) -0.0066(11) 0.0011(11) -0.0057(10)
C2B 0.0294(14) 0.0209(12) 0.0383(15) -0.0074(11) -0.0005(12) -0.0053(11)
C3A 0.0195(11) 0.0228(11) 0.0300(12) -0.0020(10) -0.0026(10) -0.0021(11)
C3B 0.0202(12) 0.0210(12) 0.0344(14) -0.0015(11) -0.0020(11) -0.0004(9)
C4A 0.0162(11) 0.0162(11) 0.0264(12) 0.0011(10) 0.0019(9) -0.0013(8)
C4B 0.0159(11) 0.0167(11) 0.0216(11) -0.0004(9) 0.0020(9) -0.0017(8)
C5A 0.0214(12) 0.0202(11) 0.0271(12) -0.0021(10) -0.0015(10) 0.0001(9)
C5B 0.0207(11) 0.0188(11) 0.0304(13) 0.0014(10) -0.0025(10) -0.0013(9)
C6A 0.0243(12) 0.0230(13) 0.0322(13) 0.0045(11) 0.0009(11) 0.0047(10)
C6B 0.0271(13) 0.0199(12) 0.0376(15) 0.0055(11) -0.0013(12) 0.0039(10)
C7A 0.0179(11) 0.0191(11) 0.0297(14) 0.0002(10) 0.0026(10) -0.0011(10)
C7B 0.0231(12) 0.0171(11) 0.0250(13) -0.0006(10) 0.0020(9) 0.0048(10)
O8A 0.0205(10) 0.0242(10) 0.0506(13) 0.0011(9) 0.0003(9) 0.0038(7)
O8B 0.0169(9) 0.0226(9) 0.0485(13) 0.0020(9) -0.0033(8) 0.0031(6)
N9A 0.0182(10) 0.0151(9) 0.0526(16) 0.0002(11) 0.0000(11) 0.0009(8)
N9B 0.0188(10) 0.0159(10) 0.0431(14) 0.0010(10) -0.0003(10) 0.0013(8)

loop_
_atom_type_symbol
_atom_type_description
_atom_type_scat_dispersion_real
_atom_type_scat_dispersion_imag
_atom_type_scat_source
C C 0.0033 0.0016 'International Tables Vol C Tables 4.2.6.8 and 6.1.1.4'
H H 0.0000 0.0000 'International Tables Vol C Tables 4.2.6.8 and 6.1.1.4'
N N 0.0061 0.0033 'International Tables Vol C Tables 4.2.6.8 and 6.1.1.4'
O O 0.0106 0.0060 'International Tables Vol C Tables 4.2.6.8 and 6.1.1.4'

loop_
_geom_angle_atom_site_label_1
_geom_angle_atom_site_label_2
_geom_angle_atom_site_label_3
_geom_angle
C2A N1A C6A 117.4(2)
C6B N1B C2B 117.2(2)
N1A C2A C3A 123.2(3)
N1A C2A H2A 118.4
C3A C2A H2A 118.4
N1B C2B C3B 123.6(3)
N1B C2B H2B 118.2
C3B C2B H2B 118.2
C4A C3A C2A 119.2(2)
C4A C3A H3A 120.4
C2A C3A H3A 120.4
C2B C3B C4B 118.3(2)
C2B C3B H3B 120.9
C4B C3B H3B 120.9
C3A C4A C5A 118.1(2)
C3A C4A C7A 119.4(2)
C5A C4A C7A 122.5(2)
C5B C4B C3B 118.8(2)
C5B C4B C7B 122.6(2)
C3B C4B C7B 118.6(2)
C6A C5A C4A 118.7(2)
C6A C5A H5A 120.6
C4A C5A H5A 120.6
C4B C5B C6B 118.2(2)
C4B C5B H5B 120.9
C6B C5B H5B 120.9
N1A C6A C5A 123.4(3)
N1A C6A H6A 118.3
C5A C6A H6A 118.3
N1B C6B C5B 123.9(3)
N1B C6B H6B 118.0
C5B C6B H6B 118.0
O8A C7A N9A 122.8(2)
O8A C7A C4A 120.2(2)
N9A C7A C4A 116.9(2)
O8B C7B N9B 123.2(2)
O8B C7B C4B 120.7(2)
N9B C7B C4B 116.0(2)
C7A N9A H9A2 120.0
C7A N9A H9A1 120.0
H9A2 N9A H9A1 120.0
C7B N9B H9B2 120.0
C7B N9B H9B1 120.0
H9B2 N9B H9B1 120.0

loop_
_geom_bond_atom_site_label_1
_geom_bond_atom_site_label_2
_geom_bond_distance
N1A C2A 1.332(4)
N1A C6A 1.340(4)
N1B C6B 1.326(4)
N1B C2B 1.337(4)
C2A C3A 1.388(4)
C2A H2A 0.9500
C2B C3B 1.387(4)
C2B H2B 0.9500
C3A C4A 1.384(3)
C3A H3A 0.9500
C3B C4B 1.392(3)
C3B H3B 0.9500
C4A C5A 1.391(4)
C4A C7A 1.503(3)
C4B C5B 1.382(4)
C4B C7B 1.514(3)
C5A C6A 1.386(3)
C5A H5A 0.9500
C5B C6B 1.393(3)
C5B H5B 0.9500
C6A H6A 0.9500
C6B H6B 0.9500
C7A O8A 1.232(3)
C7A N9A 1.327(3)
C7B O8B 1.225(3)
C7B N9B 1.336(3)
N9A H9A2 0.8800
N9A H9A1 0.8800
N9B H9B2 0.8800
N9B H9B1 0.8800

loop_
_geom_hbond_atom_site_label_D
_geom_hbond_atom_site_label_H
_geom_hbond_atom_site_label_A
_geom_hbond_distance_DH
_geom_hbond_distance_HA
_geom_hbond_distance_DA
_geom_hbond_angle_DHA
_geom_hbond_site_symmetry_A
N9A H9A2 N1A 0.88 2.09 2.974(3) 178.8 1_565
N9A H9A1 O8A 0.88 2.13 2.954(3) 156.3 4_575
N9B H9B2 N1B 0.88 2.10 2.979(3) 175.2 1_545
N9B H9B1 O8B 0.88 2.10 2.936(3) 158.0 4_465

loop_
_geom_torsion_atom_site_label_1
_geom_torsion_atom_site_label_2
_geom_torsion_atom_site_label_3
_geom_torsion_atom_site_label_4
_geom_torsion
C6A N1A C2A C3A -0.6(5)
C6B N1B C2B C3B -0.1(5)
N1A C2A C3A C4A 1.0(5)
N1B C2B C3B C4B -0.9(5)
C2A C3A C4A C5A -1.1(4)
C2A C3A C4A C7A -179.2(2)
C2B C3B C4B C5B 1.2(4)
C2B C3B C4B C7B 179.4(2)
C3A C4A C5A C6A 0.7(4)
C7A C4A C5A C6A 178.8(2)
C3B C4B C5B C6B -0.4(4)
C7B C4B C5B C6B -178.6(2)
C2A N1A C6A C5A 0.2(5)
C4A C5A C6A N1A -0.3(4)
C2B N1B C6B C5B 0.9(5)
C4B C5B C6B N1B -0.6(4)
C3A C4A C7A O8A 24.2(4)
C5A C4A C7A O8A -153.9(3)
C3A C4A C7A N9A -157.3(3)
C5A C4A C7A N9A 24.7(4)
C5B C4B C7B O8B 152.6(3)
C3B C4B C7B O8B -25.6(4)
C5B C4B C7B N9B -25.9(4)
C3B C4B C7B N9B 155.9(3)
